data_4509960
loop_
_publ_author_name
'Long, Sihui'
'Zhou, Panpan'
'Parkin, Sean'
'Li, Tonglei'

_publ_section_title
;
 From Competition to Commensuration by Two Major Hydrogen-Bonding Motifs
;
_journal_issue 1
_journal_name_full 'Crystal Growth &amp; Design'
_journal_page_first 27
_journal_paper_doi 10.1021/cg401532j
_journal_volume 14
_journal_year 2014
_chemical_formula_moiety 'C15 H16 N2 O2'
_chemical_formula_sum 'C15 H16 N2 O2'
_chemical_formula_weight 256.30
_chemical_name_systematic
; 
 ? 
;
_space_group_IT_number 2
_space_group_name_Hall '-P 1'
_symmetry_cell_setting triclinic
_symmetry_space_group_name_Hall '-P 1'
_symmetry_space_group_name_H-M 'P -1'
_atom_sites_solution_hydrogens geom
_atom_sites_solution_primary direct
_atom_sites_solution_secondary difmap
_audit_creation_method SHELXL-97
_cell_angle_alpha 74.6603(8)
_cell_angle_beta 72.0162(8)
_cell_angle_gamma 64.8393(9)
_cell_formula_units_Z 4
_cell_length_a 9.6119(2)
_cell_length_b 11.0473(2)
_cell_length_c 14.6432(3)
_cell_measurement_reflns_used 6010
_cell_measurement_temperature 90(2)
_cell_measurement_theta_max 27.5
_cell_measurement_theta_min 1.0
_cell_volume 1322.47(5)
_computing_cell_refinement 'DENZO-SMN (Nonius, 1997)'
_computing_data_collection 'COLLECT (Nonius, 1997)'
_computing_data_reduction 'DENZO-SMN (Nonius, 1997)'
_computing_molecular_graphics 'XP in SHELXTL (Bruker, 1995)'
_computing_publication_material 'SHELX-97 and local procedures'
_computing_structure_refinement 'SHELXL-97 (Sheldrick, 1997)'
_computing_structure_solution 'SHELXS-97 (Sheldrick, 1990)'
_diffrn_ambient_temperature 90(2)
_diffrn_detector_area_resol_mean 18
_diffrn_measured_fraction_theta_full 0.998
_diffrn_measured_fraction_theta_max 0.998
_diffrn_measurement_device_type 'Nonius KappaCCD diffractometer'
_diffrn_measurement_method '\w scans at fixed \c = 55\%'
_diffrn_radiation_monochromator graphite
_diffrn_radiation_source 'fine-focus sealed tube'
_diffrn_radiation_type MoK\a
_diffrn_radiation_wavelength 0.71073
_diffrn_reflns_av_R_equivalents 0.0231
_diffrn_reflns_av_sigmaI/netI 0.0341
_diffrn_reflns_limit_h_max 12
_diffrn_reflns_limit_h_min -12
_diffrn_reflns_limit_k_max 14
_diffrn_reflns_limit_k_min -14
_diffrn_reflns_limit_l_max 18
_diffrn_reflns_limit_l_min -18
_diffrn_reflns_number 11999
_diffrn_reflns_theta_full 27.46
_diffrn_reflns_theta_max 27.46
_diffrn_reflns_theta_min 1.48
_exptl_absorpt_coefficient_mu 0.087
_exptl_absorpt_correction_T_max 0.9914
_exptl_absorpt_correction_T_min 0.9745
_exptl_absorpt_correction_type multi-scan
_exptl_absorpt_process_details 'Scalepack (Otwinowski & Minor, 1997)'
_exptl_crystal_colour colorless
_exptl_crystal_density_diffrn 1.287
_exptl_crystal_density_method 'not measured'
_exptl_crystal_description block
_exptl_crystal_F_000 544
_exptl_crystal_size_max 0.30
_exptl_crystal_size_mid 0.30
_exptl_crystal_size_min 0.10
_refine_diff_density_max 0.393
_refine_diff_density_min -0.217
_refine_diff_density_rms 0.043
_refine_ls_extinction_method none
_refine_ls_goodness_of_fit_ref 1.039
_refine_ls_hydrogen_treatment constr
_refine_ls_matrix_type full
_refine_ls_number_parameters 347
_refine_ls_number_reflns 6044
_refine_ls_number_restraints 0
_refine_ls_restrained_S_all 1.039
_refine_ls_R_factor_all 0.0528
_refine_ls_R_factor_gt 0.0402
_refine_ls_shift/su_max 0.000
_refine_ls_shift/su_mean 0.000
_refine_ls_structure_factor_coef Fsqd
_refine_ls_weighting_details 'calc w=1/[\s^2^(Fo^2^)+(0.0505P)^2^+0.4223P] where P=(Fo^2^+2Fc^2^)/3'
_refine_ls_weighting_scheme calc
_refine_ls_wR_factor_gt 0.1007
_refine_ls_wR_factor_ref 0.1080
_reflns_number_gt 4911
_reflns_number_total 6044
_reflns_threshold_expression >2\s(I)
_cod_data_source_file cg401532j_si_005.cif
_cod_data_source_block k09121
_cod_original_sg_symbol_H-M P-1
_cod_database_code 4509960

loop_
_symmetry_equiv_pos_as_xyz
'x, y, z'
'-x, -y, -z'

loop_
_atom_site_label
_atom_site_type_symbol
_atom_site_fract_x
_atom_site_fract_y
_atom_site_fract_z
_atom_site_U_iso_or_equiv
_atom_site_adp_type
_atom_site_occupancy
_atom_site_symmetry_multiplicity
_atom_site_calc_flag
_atom_site_refinement_flags
N1A N 1.13435(12) 0.34952(11) 0.31644(8) 0.0214(2) Uani 1 1 d .
N1B N 0.95742(13) 0.16623(11) 0.11032(8) 0.0230(2) Uani 1 1 d .
C2B C 0.79965(15) 0.21533(12) 0.12467(9) 0.0196(3) Uani 1 1 d .
C2A C 0.99474(15) 0.36531(12) 0.38063(9) 0.0193(3) Uani 1 1 d .
C3A C 0.85497(15) 0.41151(12) 0.34671(9) 0.0202(3) Uani 1 1 d .
C3B C 0.70166(15) 0.21067(12) 0.21960(9) 0.0193(3) Uani 1 1 d .
C4A C 0.86524(16) 0.42795(13) 0.24772(10) 0.0237(3) Uani 1 1 d .
H4A H 0.7733 0.4525 0.2245 0.028 Uiso 1 1 calc R
C4B C 0.77376(15) 0.13712(12) 0.29651(9) 0.0210(3) Uani 1 1 d .
H4B H 0.7111 0.1266 0.3603 0.025 Uiso 1 1 calc R
C5A C 1.00952(16) 0.40842(14) 0.18317(10) 0.0252(3) Uani 1 1 d .
H5A H 1.0193 0.4189 0.1152 0.030 Uiso 1 1 calc R
C5B C 0.93675(15) 0.07898(13) 0.28061(10) 0.0231(3) Uani 1 1 d .
H5B H 0.9879 0.0255 0.3320 0.028 Uiso 1 1 calc R
C6A C 1.13875(16) 0.37315(13) 0.22085(9) 0.0238(3) Uani 1 1 d .
H6A H 1.2371 0.3650 0.1766 0.029 Uiso 1 1 calc R
C6B C 1.02200(16) 0.10186(13) 0.18719(10) 0.0241(3) Uani 1 1 d .
H6B H 1.1335 0.0699 0.1769 0.029 Uiso 1 1 calc R
N7A N 0.99547(12) 0.33542(10) 0.47832(7) 0.0189(2) Uani 1 1 d .
N7B N 0.73840(13) 0.27196(11) 0.04184(7) 0.0209(2) Uani 1 1 d .
C8B C 0.60635(15) 0.25103(13) 0.03386(9) 0.0210(3) Uani 1 1 d .
C8A C 0.88210(14) 0.28715(12) 0.54911(9) 0.0187(3) Uani 1 1 d .
C9B C 0.50443(16) 0.34744(14) -0.02365(9) 0.0247(3) Uani 1 1 d .
H9B H 0.5220 0.4279 -0.0567 0.030 Uiso 1 1 calc R
C9A C 0.80826(15) 0.33962(13) 0.63602(9) 0.0232(3) Uani 1 1 d .
H9A H 0.8334 0.4073 0.6484 0.028 Uiso 1 1 calc R
C10A C 0.69831(16) 0.29324(15) 0.70445(10) 0.0290(3) Uani 1 1 d .
H10A H 0.6484 0.3291 0.7637 0.035 Uiso 1 1 calc R
C10B C 0.37756(17) 0.32574(15) -0.03259(10) 0.0287(3) Uani 1 1 d .
H10B H 0.3092 0.3918 -0.0721 0.034 Uiso 1 1 calc R
C11A C 0.66079(16) 0.19456(15) 0.68680(11) 0.0307(3) Uani 1 1 d .
H11A H 0.5844 0.1637 0.7335 0.037 Uiso 1 1 calc R
C11B C 0.34858(17) 0.20944(15) 0.01514(10) 0.0285(3) Uani 1 1 d .
H11B H 0.2609 0.1958 0.0091 0.034 Uiso 1 1 calc R
C12A C 0.73470(16) 0.14132(14) 0.60114(10) 0.0276(3) Uani 1 1 d .
H12A H 0.7091 0.0736 0.5892 0.033 Uiso 1 1 calc R
C12B C 0.45018(16) 0.11357(14) 0.07182(10) 0.0265(3) Uani 1 1 d .
H12B H 0.4314 0.0337 0.1052 0.032 Uiso 1 1 calc R
C13B C 0.57903(16) 0.13259(13) 0.08050(9) 0.0232(3) Uani 1 1 d .
H13B H 0.6490 0.0648 0.1183 0.028 Uiso 1 1 calc R
C13A C 0.84655(15) 0.18634(13) 0.53222(9) 0.0216(3) Uani 1 1 d .
H13A H 0.8984 0.1484 0.4739 0.026 Uiso 1 1 calc R
C14A C 0.69549(15) 0.45526(12) 0.41101(9) 0.0206(3) Uani 1 1 d .
C14B C 0.52881(15) 0.29070(13) 0.24092(9) 0.0201(3) Uani 1 1 d .
O15A O 0.65993(10) 0.52532(9) 0.47318(7) 0.0235(2) Uani 1 1 d .
O15B O 0.46726(11) 0.40355(9) 0.19905(7) 0.0245(2) Uani 1 1 d .
O16A O 0.59648(11) 0.41610(10) 0.39237(7) 0.0262(2) Uani 1 1 d .
H16A H 0.5094 0.4414 0.4323 0.039 Uiso 1 1 calc R
O16B O 0.44926(11) 0.22602(9) 0.31288(7) 0.0249(2) Uani 1 1 d .
H16B H 0.3520 0.2703 0.3184 0.037 Uiso 1 1 calc R
C17A C 1.13510(14) 0.31569(12) 0.51091(9) 0.0198(3) Uani 1 1 d .
H17A H 1.1001 0.3565 0.5707 0.024 Uiso 1 1 calc R
H17B H 1.1977 0.3636 0.4603 0.024 Uiso 1 1 calc R
C17B C 0.84399(16) 0.30555(13) -0.04922(9) 0.0238(3) Uani 1 1 d .
H17C H 0.9152 0.3371 -0.0338 0.029 Uiso 1 1 calc R
H17D H 0.7796 0.3813 -0.0910 0.029 Uiso 1 1 calc R
C18A C 1.23952(15) 0.16712(13) 0.53145(10) 0.0218(3) Uani 1 1 d .
H18A H 1.2770 0.1266 0.4713 0.026 Uiso 1 1 calc R
H18B H 1.1766 0.1186 0.5811 0.026 Uiso 1 1 calc R
C18B C 0.94347(17) 0.18747(14) -0.10578(10) 0.0271(3) Uani 1 1 d .
H18C H 0.9950 0.1067 -0.0614 0.033 Uiso 1 1 calc R
H18D H 0.8741 0.1659 -0.1314 0.033 Uiso 1 1 calc R
C19B C 1.06902(18) 0.21994(16) -0.18979(10) 0.0323(3) Uani 1 1 d .
H19A H 1.0188 0.3030 -0.2317 0.048 Uiso 1 1 calc R
H19B H 1.1251 0.1450 -0.2275 0.048 Uiso 1 1 calc R
H19C H 1.1440 0.2327 -0.1642 0.048 Uiso 1 1 calc R
C19A C 1.38127(15) 0.14872(14) 0.56731(10) 0.0260(3) Uani 1 1 d .
H19D H 1.4504 0.1875 0.5154 0.039 Uiso 1 1 calc R
H19E H 1.4397 0.0520 0.5857 0.039 Uiso 1 1 calc R
H19F H 1.3449 0.1948 0.6239 0.039 Uiso 1 1 calc R

loop_
_atom_site_aniso_label
_atom_site_aniso_U_11
_atom_site_aniso_U_22
_atom_site_aniso_U_33
_atom_site_aniso_U_23
_atom_site_aniso_U_13
_atom_site_aniso_U_12
N1A 0.0212(5) 0.0223(5) 0.0183(5) -0.0026(4) -0.0028(4) -0.0074(4)
N1B 0.0230(6) 0.0258(6) 0.0206(6) -0.0052(4) -0.0007(4) -0.0116(5)
C2B 0.0236(6) 0.0186(6) 0.0169(6) -0.0027(5) -0.0028(5) -0.0096(5)
C2A 0.0216(6) 0.0166(6) 0.0186(6) -0.0023(5) -0.0040(5) -0.0068(5)
C3A 0.0217(6) 0.0179(6) 0.0200(6) -0.0026(5) -0.0048(5) -0.0066(5)
C3B 0.0213(6) 0.0187(6) 0.0177(6) -0.0028(5) -0.0023(5) -0.0086(5)
C4A 0.0280(7) 0.0216(6) 0.0237(7) -0.0006(5) -0.0101(5) -0.0099(5)
C4B 0.0251(6) 0.0198(6) 0.0166(6) -0.0013(5) -0.0022(5) -0.0095(5)
C5A 0.0325(7) 0.0267(7) 0.0171(6) -0.0009(5) -0.0054(5) -0.0134(6)
C5B 0.0254(7) 0.0217(6) 0.0226(7) -0.0022(5) -0.0074(5) -0.0085(5)
C6A 0.0269(7) 0.0248(6) 0.0184(6) -0.0023(5) -0.0020(5) -0.0113(5)
C6B 0.0210(6) 0.0251(6) 0.0262(7) -0.0059(5) -0.0036(5) -0.0088(5)
N7A 0.0166(5) 0.0220(5) 0.0171(5) -0.0020(4) -0.0033(4) -0.0072(4)
N7B 0.0246(6) 0.0243(5) 0.0136(5) -0.0018(4) -0.0011(4) -0.0118(5)
C8B 0.0241(6) 0.0231(6) 0.0151(6) -0.0065(5) -0.0006(5) -0.0087(5)
C8A 0.0163(6) 0.0202(6) 0.0174(6) 0.0000(5) -0.0058(5) -0.0050(5)
C9B 0.0320(7) 0.0242(6) 0.0154(6) -0.0019(5) -0.0032(5) -0.0103(6)
C9A 0.0215(6) 0.0267(7) 0.0209(6) -0.0046(5) -0.0052(5) -0.0077(5)
C10A 0.0234(7) 0.0391(8) 0.0184(7) -0.0037(6) -0.0024(5) -0.0081(6)
C10B 0.0309(7) 0.0337(7) 0.0188(7) -0.0042(6) -0.0085(6) -0.0076(6)
C11A 0.0216(7) 0.0391(8) 0.0263(7) 0.0066(6) -0.0044(6) -0.0142(6)
C11B 0.0273(7) 0.0381(8) 0.0230(7) -0.0099(6) -0.0045(6) -0.0127(6)
C12A 0.0254(7) 0.0280(7) 0.0328(8) 0.0027(6) -0.0134(6) -0.0127(6)
C12B 0.0300(7) 0.0277(7) 0.0233(7) -0.0055(5) -0.0026(6) -0.0137(6)
C13B 0.0268(7) 0.0216(6) 0.0197(6) -0.0031(5) -0.0053(5) -0.0077(5)
C13A 0.0222(6) 0.0223(6) 0.0200(6) -0.0010(5) -0.0084(5) -0.0068(5)
C14A 0.0210(6) 0.0187(6) 0.0211(6) -0.0005(5) -0.0093(5) -0.0048(5)
C14B 0.0235(6) 0.0217(6) 0.0141(6) -0.0027(5) -0.0026(5) -0.0085(5)
O15A 0.0211(5) 0.0234(5) 0.0268(5) -0.0093(4) -0.0052(4) -0.0059(4)
O15B 0.0269(5) 0.0212(5) 0.0202(5) -0.0002(4) -0.0044(4) -0.0066(4)
O16A 0.0191(5) 0.0340(5) 0.0283(5) -0.0128(4) -0.0042(4) -0.0086(4)
O16B 0.0180(4) 0.0274(5) 0.0199(5) 0.0033(4) -0.0005(4) -0.0064(4)
C17A 0.0180(6) 0.0219(6) 0.0201(6) -0.0035(5) -0.0051(5) -0.0072(5)
C17B 0.0297(7) 0.0241(6) 0.0165(6) -0.0015(5) 0.0004(5) -0.0138(6)
C18A 0.0204(6) 0.0207(6) 0.0228(7) -0.0003(5) -0.0049(5) -0.0080(5)
C18B 0.0332(8) 0.0285(7) 0.0190(6) -0.0054(5) -0.0013(6) -0.0131(6)
C19B 0.0324(8) 0.0411(8) 0.0211(7) -0.0093(6) 0.0019(6) -0.0146(7)
C19A 0.0210(7) 0.0266(7) 0.0280(7) -0.0006(6) -0.0071(5) -0.0076(5)

loop_
_atom_type_symbol
_atom_type_description
_atom_type_scat_dispersion_real
_atom_type_scat_dispersion_imag
_atom_type_scat_source
C C 0.0033 0.0016 'International Tables Vol C Tables 4.2.6.8 and 6.1.1.4'
H H 0.0000 0.0000 'International Tables Vol C Tables 4.2.6.8 and 6.1.1.4'
N N 0.0061 0.0033 'International Tables Vol C Tables 4.2.6.8 and 6.1.1.4'
O O 0.0106 0.0060 'International Tables Vol C Tables 4.2.6.8 and 6.1.1.4'

loop_
_geom_angle_atom_site_label_1
_geom_angle_atom_site_label_2
_geom_angle_atom_site_label_3
_geom_angle
C6A N1A C2A 118.99(11)
C6B N1B C2B 118.38(11)
N1B C2B N7B 116.34(11)
N1B C2B C3B 121.39(12)
N7B C2B C3B 122.26(11)
N1A C2A N7A 117.43(11)
N1A C2A C3A 119.92(11)
N7A C2A C3A 122.65(11)
C4A C3A C2A 119.32(12)
C4A C3A C14A 117.57(11)
C2A C3A C14A 122.88(11)
C4B C3B C2B 117.83(11)
C4B C3B C14B 118.88(11)
C2B C3B C14B 123.04(11)
C5A C4A C3A 119.80(12)
C5A C4A H4A 120.1
C3A C4A H4A 120.1
C5B C4B C3B 120.23(12)
C5B C4B H4B 119.9
C3B C4B H4B 119.9
C6A C5A C4A 117.60(12)
C6A C5A H5A 121.2
C4A C5A H5A 121.2
C6B C5B C4B 117.41(12)
C6B C5B H5B 121.3
C4B C5B H5B 121.3
N1A C6A C5A 124.08(12)
N1A C6A H6A 118.0
C5A C6A H6A 118.0
N1B C6B C5B 124.12(12)
N1B C6B H6B 117.9
C5B C6B H6B 117.9
C2A N7A C8A 121.41(10)
C2A N7A C17A 120.89(10)
C8A N7A C17A 115.65(10)
C2B N7B C8B 120.81(10)
C2B N7B C17B 117.67(11)
C8B N7B C17B 117.27(10)
C9B C8B C13B 118.76(12)
C9B C8B N7B 120.17(12)
C13B C8B N7B 121.04(12)
C13A C8A C9A 119.60(12)
C13A C8A N7A 120.32(11)
C9A C8A N7A 120.08(11)
C10B C9B C8B 120.04(13)
C10B C9B H9B 120.0
C8B C9B H9B 120.0
C10A C9A C8A 120.13(12)
C10A C9A H9A 119.9
C8A C9A H9A 119.9
C9A C10A C11A 120.23(13)
C9A C10A H10A 119.9
C11A C10A H10A 119.9
C11B C10B C9B 121.25(13)
C11B C10B H10B 119.4
C9B C10B H10B 119.4
C12A C11A C10A 119.87(13)
C12A C11A H11A 120.1
C10A C11A H11A 120.1
C12B C11B C10B 118.66(13)
C12B C11B H11B 120.7
C10B C11B H11B 120.7
C11A C12A C13A 120.36(13)
C11A C12A H12A 119.8
C13A C12A H12A 119.8
C11B C12B C13B 120.91(13)
C11B C12B H12B 119.5
C13B C12B H12B 119.5
C12B C13B C8B 120.35(12)
C12B C13B H13B 119.8
C8B C13B H13B 119.8
C8A C13A C12A 119.79(12)
C8A C13A H13A 120.1
C12A C13A H13A 120.1
O15A C14A O16A 124.14(12)
O15A C14A C3A 121.97(11)
O16A C14A C3A 113.84(11)
O15B C14B O16B 123.60(12)
O15B C14B C3B 123.91(12)
O16B C14B C3B 112.47(10)
C14A O16A H16A 109.5
C14B O16B H16B 109.5
N7A C17A C18A 112.75(10)
N7A C17A H17A 109.0
C18A C17A H17A 109.0
N7A C17A H17B 109.0
C18A C17A H17B 109.0
H17A C17A H17B 107.8
N7B C17B C18B 113.76(11)
N7B C17B H17C 108.8
C18B C17B H17C 108.8
N7B C17B H17D 108.8
C18B C17B H17D 108.8
H17C C17B H17D 107.7
C17A C18A C19A 111.94(10)
C17A C18A H18A 109.2
C19A C18A H18A 109.2
C17A C18A H18B 109.2
C19A C18A H18B 109.2
H18A C18A H18B 107.9
C19B C18B C17B 111.64(11)
C19B C18B H18C 109.3
C17B C18B H18C 109.3
C19B C18B H18D 109.3
C17B C18B H18D 109.3
H18C C18B H18D 108.0
C18B C19B H19A 109.5
C18B C19B H19B 109.5
H19A C19B H19B 109.5
C18B C19B H19C 109.5
H19A C19B H19C 109.5
H19B C19B H19C 109.5
C18A C19A H19D 109.5
C18A C19A H19E 109.5
H19D C19A H19E 109.5
C18A C19A H19F 109.5
H19D C19A H19F 109.5
H19E C19A H19F 109.5

loop_
_geom_bond_atom_site_label_1
_geom_bond_atom_site_label_2
_geom_bond_distance
N1A C6A 1.3448(17)
N1A C2A 1.3504(16)
N1B C6B 1.3381(18)
N1B C2B 1.3424(17)
C2B N7B 1.3912(16)
C2B C3B 1.4202(17)
C2A N7A 1.3819(16)
C2A C3A 1.4167(18)
C3A C4A 1.3897(18)
C3A C14A 1.4796(18)
C3B C4B 1.3885(18)
C3B C14B 1.4887(18)
C4A C5A 1.3810(19)
C4A H4A 0.9500
C4B C5B 1.3854(18)
C4B H4B 0.9500
C5A C6A 1.3773(19)
C5A H5A 0.9500
C5B C6B 1.3812(19)
C5B H5B 0.9500
C6A H6A 0.9500
C6B H6B 0.9500
N7A C8A 1.4319(16)
N7A C17A 1.4726(15)
N7B C8B 1.4260(16)
N7B C17B 1.4726(16)
C8B C9B 1.3968(19)
C8B C13B 1.3986(18)
C8A C13A 1.3927(18)
C8A C9A 1.3936(18)
C9B C10B 1.388(2)
C9B H9B 0.9500
C9A C10A 1.3850(19)
C9A H9A 0.9500
C10A C11A 1.388(2)
C10A H10A 0.9500
C10B C11B 1.388(2)
C10B H10B 0.9500
C11A C12A 1.382(2)
C11A H11A 0.9500
C11B C12B 1.386(2)
C11B H11B 0.9500
C12A C13A 1.3931(19)
C12A H12A 0.9500
C12B C13B 1.3880(19)
C12B H12B 0.9500
C13B H13B 0.9500
C13A H13A 0.9500
C14A O15A 1.2248(15)
C14A O16A 1.3192(15)
C14B O15B 1.2135(15)
C14B O16B 1.3320(15)
O16A H16A 0.8400
O16B H16B 0.8400
C17A C18A 1.5219(17)
C17A H17A 0.9900
C17A H17B 0.9900
C17B C18B 1.5245(18)
C17B H17C 0.9900
C17B H17D 0.9900
C18A C19A 1.5242(18)
C18A H18A 0.9900
C18A H18B 0.9900
C18B C19B 1.5219(19)
C18B H18C 0.9900
C18B H18D 0.9900
C19B H19A 0.9800
C19B H19B 0.9800
C19B H19C 0.9800
C19A H19D 0.9800
C19A H19E 0.9800
C19A H19F 0.9800

loop_
_geom_torsion_atom_site_label_1
_geom_torsion_atom_site_label_2
_geom_torsion_atom_site_label_3
_geom_torsion_atom_site_label_4
_geom_torsion
C6B N1B C2B N7B -175.11(11)
C6B N1B C2B C3B 5.62(18)
C6A N1A C2A N7A 177.70(11)
C6A N1A C2A C3A -2.58(18)
N1A C2A C3A C4A 6.00(18)
N7A C2A C3A C4A -174.30(11)
N1A C2A C3A C14A -168.37(11)
N7A C2A C3A C14A 11.34(19)
N1B C2B C3B C4B -8.78(18)
N7B C2B C3B C4B 171.99(11)
N1B C2B C3B C14B 165.40(11)
N7B C2B C3B C14B -13.83(18)
C2A C3A C4A C5A -4.55(19)
C14A C3A C4A C5A 170.11(12)
C2B C3B C4B C5B 4.49(18)
C14B C3B C4B C5B -169.94(11)
C3A C4A C5A C6A -0.13(19)
C3B C4B C5B C6B 2.44(18)
C2A N1A C6A C5A -2.39(19)
C4A C5A C6A N1A 3.8(2)
C2B N1B C6B C5B 1.96(19)
C4B C5B C6B N1B -6.0(2)
N1A C2A N7A C8A -150.30(11)
C3A C2A N7A C8A 29.99(17)
N1A C2A N7A C17A 12.73(17)
C3A C2A N7A C17A -166.98(11)
N1B C2B N7B C8B 140.62(12)
C3B C2B N7B C8B -40.12(17)
N1B C2B N7B C17B -15.61(16)
C3B C2B N7B C17B 163.66(11)
C2B N7B C8B C9B 152.17(12)
C17B N7B C8B C9B -51.51(16)
C2B N7B C8B C13B -29.88(17)
C17B N7B C8B C13B 126.43(13)
C2A N7A C8A C13A 45.07(16)
C17A N7A C8A C13A -118.80(12)
C2A N7A C8A C9A -135.82(12)
C17A N7A C8A C9A 60.31(15)
C13B C8B C9B C10B 0.92(19)
N7B C8B C9B C10B 178.91(11)
C13A C8A C9A C10A -1.04(19)
N7A C8A C9A C10A 179.85(12)
C8A C9A C10A C11A -0.1(2)
C8B C9B C10B C11B 0.3(2)
C9A C10A C11A C12A 0.7(2)
C9B C10B C11B C12B -0.6(2)
C10A C11A C12A C13A -0.1(2)
C10B C11B C12B C13B -0.4(2)
C11B C12B C13B C8B 1.6(2)
C9B C8B C13B C12B -1.86(19)
N7B C8B C13B C12B -179.83(11)
C9A C8A C13A C12A 1.63(18)
N7A C8A C13A C12A -179.25(11)
C11A C12A C13A C8A -1.06(19)
C4A C3A C14A O15A -132.32(13)
C2A C3A C14A O15A 42.14(19)
C4A C3A C14A O16A 45.34(16)
C2A C3A C14A O16A -140.20(12)
C4B C3B C14B O15B 138.82(13)
C2B C3B C14B O15B -35.31(19)
C4B C3B C14B O16B -39.61(16)
C2B C3B C14B O16B 146.27(12)
C2A N7A C17A C18A -97.33(13)
C8A N7A C17A C18A 66.63(14)
C2B N7B C17B C18B 86.12(14)
C8B N7B C17B C18B -70.96(15)
N7A C17A C18A C19A -178.68(10)
N7B C17B C18B C19B -170.56(12)
